data_4113708
loop_
_publ_author_name
'F. Albert Cotton'
'James P. Donahue'
'Carlos A. Murillo'

_publ_section_title
;
 Polyunsaturated Dicarboxylate Tethers Connecting Dimolybdenum Redox and
 Chromophoric Centers: Syntheses, Structures, and Electrochemistry
;
_journal_name_full 'Journal of the American Chemical Society'
_journal_page_first 5436
_journal_page_last 5450
_journal_paper_doi 10.1021/ja029101i
_journal_volume 125
_journal_year 2003
_chemical_compound_source synthesized
_chemical_formula_moiety '[[(H3COC6H4N)2CH]3Mo2]2,(O2CCHCCHCO2),2(ClCH2CH2Cl)'
_chemical_formula_structural
;
 [Mo2(DAniF)3]2(mu-O2C(H)C=C=C(H)CO2).2(ClCH2CH2Cl)
;
_chemical_formula_sum 'C99 H100 Cl4 Mo4 N12 O16'
_chemical_formula_weight 2239.47
_chemical_name_systematic
;
 ?
;
_space_group_IT_number 43
_symmetry_cell_setting orthorhombic
_symmetry_space_group_name_Hall 'F 2 -2d'
_symmetry_space_group_name_H-M 'F d d 2'
_atom_sites_solution_hydrogens geom
_atom_sites_solution_primary direct
_atom_sites_solution_secondary difmap
_audit_creation_method SHELXL
_cell_angle_alpha 90.00
_cell_angle_beta 90.00
_cell_angle_gamma 90.00
_cell_formula_units_Z 8
_cell_length_a 36.948(4)
_cell_length_b 51.990(6)
_cell_length_c 10.2531(11)
_cell_measurement_reflns_used 8054
_cell_measurement_temperature 213(2)
_cell_measurement_theta_max 27.51
_cell_measurement_theta_min 2.34
_cell_volume 19695(4)
_computing_cell_refinement 'SAINT V. 6.02'
_computing_data_collection 'SMART V. 5.059'
_computing_data_reduction 'SAINT V. 6.02'
_computing_molecular_graphics 'SHELXTL V. 5.03 (Siemens, 1994)'
_computing_publication_material CIFTAB
_computing_structure_refinement 'SHELXL-93 (Sheldrick, 1993)'
_computing_structure_solution 'SHELXS-86 (Sheldrick, 1990)'
_diffrn_ambient_temperature 213(2)
_diffrn_measurement_device 'Bruker SMART 1000'
_diffrn_measurement_method omega-scans
_diffrn_radiation_monochromator graphite
_diffrn_radiation_source 'normal-focus sealed tube'
_diffrn_radiation_type MoK\a
_diffrn_radiation_wavelength 0.71073
_diffrn_reflns_av_R_equivalents 0.0380
_diffrn_reflns_av_sigmaI/netI 0.0291
_diffrn_reflns_limit_h_max 48
_diffrn_reflns_limit_h_min -30
_diffrn_reflns_limit_k_max 67
_diffrn_reflns_limit_k_min -67
_diffrn_reflns_limit_l_max 13
_diffrn_reflns_limit_l_min -12
_diffrn_reflns_number 34147
_diffrn_reflns_theta_max 27.55
_diffrn_reflns_theta_min 1.92
_diffrn_standards_number 'none (area detector data)'
_exptl_absorpt_coefficient_mu 0.677
_exptl_absorpt_correction_T_max 0.928
_exptl_absorpt_correction_T_min 0.654
_exptl_absorpt_correction_type multi-scan
_exptl_crystal_colour orange
_exptl_crystal_density_diffrn 1.510
_exptl_crystal_density_method none
_exptl_crystal_description needle
_exptl_crystal_F_000 9136
_exptl_crystal_size_max 0.41
_exptl_crystal_size_mid 0.19
_exptl_crystal_size_min 0.13
_refine_diff_density_max 0.371
_refine_diff_density_min -0.343
_refine_diff_density_rms 0.053
_refine_ls_abs_structure_details 'Flack H D (1983), Acta Cryst. A39, 876-881'
_refine_ls_abs_structure_Flack -0.03(2)
_refine_ls_extinction_coef none
_refine_ls_extinction_method none
_refine_ls_goodness_of_fit_all 1.056
_refine_ls_goodness_of_fit_obs 1.051
_refine_ls_hydrogen_treatment noref
_refine_ls_matrix_type full
_refine_ls_number_parameters 609
_refine_ls_number_reflns 11075
_refine_ls_number_restraints 1
_refine_ls_restrained_S_all 1.057
_refine_ls_restrained_S_obs 1.051
_refine_ls_R_factor_all 0.0310
_refine_ls_R_factor_obs 0.0278
_refine_ls_shift/esd_max -0.004
_refine_ls_shift/esd_mean 0.000
_refine_ls_structure_factor_coef Fsqd
_refine_ls_weighting_details 'w=1/[\s^2^(Fo^2^)+(0.0280P)^2^+42.0668P] where P=(Fo^2^+2Fc^2^)/3'
_refine_ls_weighting_scheme calc
_refine_ls_wR_factor_all 0.0654
_refine_ls_wR_factor_obs 0.0631
_reflns_number_observed 10472
_reflns_number_total 11077
_reflns_observed_criterion >2sigma(I)
_cod_data_source_file ja029101isi20030123_021228_15.cif
_cod_data_source_block xl
_cod_depositor_comments
;
The following automatic conversions were performed:

'_refine_ls_weighting_scheme' value 'calc
w=1/[\s^2^(Fo^2^)+(0.0280P)^2^+42.0668P] where P=(Fo^2^+2Fc^2^)/3'
was changed to 'calc'. New tag '_refine_ls_weighting_details' was
created. The value of the new tag was set to
'w=1/[\s^2^(Fo^2^)+(0.0280P)^2^+42.0668P] where P=(Fo^2^+2Fc^2^)/3'.

Automatic conversion script
Id: cif_fix_values 3143 2015-03-26 13:38:13Z robertas 
;
_cod_original_cell_volume 19695.4(37)
_cod_database_code 4113708

loop_
_symmetry_equiv_pos_as_xyz
'x, y, z'
'-x, -y, z'
'x+1/4, -y+1/4, z+1/4'
'-x+1/4, y+1/4, z+1/4'
'x, y+1/2, z+1/2'
'-x, -y+1/2, z+1/2'
'x+1/4, -y+3/4, z+3/4'
'-x+1/4, y+3/4, z+3/4'
'x+1/2, y, z+1/2'
'-x+1/2, -y, z+1/2'
'x+3/4, -y+1/4, z+3/4'
'-x+3/4, y+1/4, z+3/4'
'x+1/2, y+1/2, z'
'-x+1/2, -y+1/2, z'
'x+3/4, -y+3/4, z+1/4'
'-x+3/4, y+3/4, z+1/4'

loop_
_atom_site_aniso_label
_atom_site_aniso_U_11
_atom_site_aniso_U_22
_atom_site_aniso_U_33
_atom_site_aniso_U_23
_atom_site_aniso_U_13
_atom_site_aniso_U_12
Mo1 0.02640(10) 0.01761(9) 0.02877(11) 0.00121(8) -0.00132(9) 0.00108(8)
Mo2 0.02711(11) 0.01799(9) 0.02701(10) 0.00120(8) -0.00182(9) 0.00110(8)
Cl1 0.0551(5) 0.0466(4) 0.0751(6) 0.0013(5) -0.0098(5) -0.0002(4)
Cl2 0.0952(8) 0.0583(5) 0.0676(7) -0.0173(5) 0.0244(6) -0.0043(6)
O1 0.0287(10) 0.0202(8) 0.0356(10) 0.0018(7) 0.0004(8) 0.0015(7)
O2 0.0279(9) 0.0208(8) 0.0314(9) 0.0015(8) -0.0001(8) 0.0011(7)
O3 0.077(2) 0.0417(12) 0.0418(13) 0.0159(10) -0.0104(13) -0.0059(12)
O4 0.0538(14) 0.0276(10) 0.0597(14) -0.0011(10) 0.0025(12) -0.0148(10)
O5 0.0628(15) 0.0245(10) 0.0480(13) 0.0047(9) -0.0087(11) 0.0088(10)
O6 0.0385(11) 0.0560(13) 0.0381(12) 0.0158(11) 0.0035(10) -0.0020(10)
O7 0.0605(15) 0.0350(11) 0.0595(15) 0.0018(11) 0.0002(13) -0.0181(11)
O8 0.0552(14) 0.0409(11) 0.0370(12) 0.0106(9) 0.0054(10) 0.0113(10)
N1 0.0293(11) 0.0244(10) 0.0306(12) 0.0013(9) -0.0018(10) -0.0015(9)
N2 0.0293(12) 0.0211(10) 0.0306(12) 0.0006(9) -0.0024(10) -0.0010(9)
N3 0.0318(12) 0.0194(10) 0.0379(13) 0.0022(9) 0.0024(11) 0.0032(9)
N4 0.0326(12) 0.0232(10) 0.0308(12) 0.0035(9) 0.0010(10) 0.0008(9)
N5 0.0336(13) 0.0230(10) 0.0342(12) -0.0036(9) -0.0023(10) -0.0003(9)
N6 0.0377(13) 0.0250(10) 0.0310(12) 0.0001(10) -0.0054(11) 0.0008(9)
C1 0.0259(13) 0.0224(11) 0.0307(14) -0.0009(10) -0.0065(11) 0.0010(10)
C2 0.0303(13) 0.0263(11) 0.0341(13) 0.0043(11) 0.0000(12) 0.0022(10)
C3 0.027(2) 0.033(2) 0.028(2) 0.000 0.000 0.0008(15)
C4 0.0302(13) 0.0261(12) 0.0308(14) 0.0014(11) -0.0056(12) -0.0008(10)
C5 0.0331(14) 0.0240(12) 0.0295(14) 0.0003(10) -0.0013(11) 0.0011(11)
C6 0.040(2) 0.0342(15) 0.045(2) 0.0059(13) -0.0105(14) -0.0076(13)
C7 0.052(2) 0.040(2) 0.045(2) 0.0080(14) -0.017(2) -0.0037(15)
C8 0.053(2) 0.0358(14) 0.0288(15) 0.0083(12) -0.0020(14) -0.0002(13)
C9 0.045(2) 0.0385(15) 0.041(2) 0.0097(14) 0.0026(15) -0.0088(14)
C10 0.036(2) 0.0352(14) 0.037(2) 0.0067(12) -0.0018(13) -0.0028(12)
C11 0.073(3) 0.039(2) 0.052(2) 0.017(2) -0.002(2) -0.001(2)
C12 0.0252(13) 0.0240(12) 0.0345(14) 0.0014(10) 0.0012(11) -0.0005(10)
C13 0.038(2) 0.0279(13) 0.040(2) 0.0033(11) -0.0085(13) -0.0042(12)
C14 0.043(2) 0.0282(14) 0.047(2) 0.0077(12) -0.0042(14) -0.0035(12)
C15 0.036(2) 0.0234(13) 0.048(2) -0.0025(12) 0.0079(13) -0.0043(11)
C16 0.0338(14) 0.0351(14) 0.0387(15) -0.0081(13) -0.0016(14) -0.0082(11)
C17 0.0314(14) 0.0310(13) 0.0349(14) 0.0009(12) -0.0020(13) -0.0014(11)
C18 0.094(3) 0.031(2) 0.060(2) 0.0000(15) 0.010(2) -0.023(2)
C19 0.0322(14) 0.0249(12) 0.037(2) 0.0016(11) 0.0020(12) 0.0030(11)
C20 0.0288(14) 0.0228(12) 0.0339(14) 0.0040(10) 0.0057(11) 0.0030(11)
C21 0.053(2) 0.0288(13) 0.040(2) 0.0004(13) -0.016(2) 0.0046(13)
C22 0.064(2) 0.0257(13) 0.045(2) -0.0015(12) -0.017(2) 0.0003(14)
C23 0.039(2) 0.0247(12) 0.036(2) 0.0064(11) 0.0013(12) 0.0064(11)
C24 0.041(2) 0.0324(15) 0.066(2) 0.0064(14) -0.021(2) 0.0018(13)
C25 0.043(2) 0.0252(13) 0.071(2) 0.0001(14) -0.020(2) -0.0026(13)
C26 0.076(3) 0.038(2) 0.069(2) 0.014(2) -0.020(2) 0.015(2)
C27 0.0320(14) 0.0239(12) 0.0287(13) 0.0002(10) 0.0005(11) -0.0006(11)
C28 0.0322(14) 0.0278(12) 0.040(2) 0.0042(12) -0.0016(13) 0.0024(11)
C29 0.0306(15) 0.0381(15) 0.038(2) -0.0002(12) 0.0021(12) 0.0001(12)
C30 0.0321(14) 0.0384(14) 0.0305(14) 0.0076(12) -0.0028(12) -0.0063(12)
C31 0.041(2) 0.040(2) 0.050(2) 0.0182(14) 0.0049(15) 0.0055(14)
C32 0.034(2) 0.0354(14) 0.052(2) 0.0115(15) 0.007(2) 0.0074(12)
C33 0.050(2) 0.056(2) 0.041(2) 0.0076(15) 0.0089(15) -0.006(2)
C34 0.0356(15) 0.0268(12) 0.0342(14) -0.0036(12) -0.0046(13) 0.0008(11)
C35 0.0290(14) 0.0248(12) 0.0381(14) -0.0008(11) -0.0043(12) 0.0010(11)
C36 0.0348(15) 0.0319(13) 0.035(2) -0.0025(11) -0.0048(12) -0.0021(12)
C37 0.040(2) 0.041(2) 0.039(2) 0.0023(13) 0.0011(14) -0.0066(13)
C38 0.036(2) 0.0283(13) 0.052(2) 0.0005(12) -0.0076(14) -0.0042(12)
C39 0.049(2) 0.0309(14) 0.045(2) -0.0076(13) -0.003(2) -0.0071(13)
C40 0.046(2) 0.0321(14) 0.0360(15) -0.0026(13) 0.0005(14) -0.0055(12)
C41 0.084(3) 0.035(2) 0.077(3) -0.009(2) -0.003(2) -0.025(2)
C42 0.0317(14) 0.0274(12) 0.0333(15) 0.0002(11) -0.0073(12) -0.0006(11)
C43 0.061(2) 0.0296(14) 0.037(2) -0.0047(12) -0.004(2) 0.0109(13)
C44 0.059(2) 0.042(2) 0.0297(15) -0.0022(13) 0.0005(15) 0.0135(14)
C45 0.038(2) 0.0373(15) 0.0312(14) 0.0038(11) -0.0052(12) 0.0059(13)
C46 0.067(2) 0.0325(15) 0.039(2) 0.0037(13) 0.006(2) 0.019(2)
C47 0.061(2) 0.039(2) 0.030(2) 0.0042(13) 0.0049(15) 0.0153(14)
C48 0.046(2) 0.048(2) 0.039(2) 0.0041(15) 0.003(2) -0.0038(14)
C49 0.070(3) 0.071(3) 0.058(2) 0.007(2) 0.000(2) -0.009(2)
C50 0.090(3) 0.049(2) 0.098(4) 0.013(2) -0.005(3) 0.000(2)

loop_
_atom_site_label
_atom_site_type_symbol
_atom_site_fract_x
_atom_site_fract_y
_atom_site_fract_z
_atom_site_U_iso_or_equiv
_atom_site_thermal_displace_type
_atom_site_occupancy
_atom_site_calc_flag
_atom_site_refinement_flags
Mo1 Mo -0.159273(6) 0.173752(4) 2.51004(2) 0.02426(5) Uani 1 d .
Mo2 Mo -0.148150(6) 0.208245(4) 2.41295(2) 0.02404(5) Uani 1 d .
Cl1 Cl -0.00096(3) 0.13330(2) 2.17345(11) 0.0590(2) Uani 1 d .
Cl2 Cl -0.03496(4) 0.08813(2) 1.97912(11) 0.0737(3) Uani 1 d .
O1 O -0.20525(5) 0.19001(3) 2.6065(2) 0.0282(4) Uani 1 d .
O2 O -0.19336(5) 0.22713(3) 2.5036(2) 0.0267(4) Uani 1 d .
O3 O -0.11326(8) 0.11579(4) 3.0934(2) 0.0535(6) Uani 1 d .
O4 O -0.06127(7) 0.32375(4) 2.5668(2) 0.0470(6) Uani 1 d .
O5 O -0.07204(7) 0.05471(4) 2.5590(2) 0.0451(6) Uani 1 d .
O6 O -0.02633(6) 0.24630(4) 1.9232(2) 0.0442(5) Uani 1 d .
O7 O -0.26562(7) 0.06571(4) 2.4006(3) 0.0517(6) Uani 1 d .
O8 O -0.19081(7) 0.27430(4) 1.8699(2) 0.0444(5) Uani 1 d .
N1 N -0.12842(6) 0.18492(4) 2.6779(2) 0.0281(5) Uani 1 d .
N2 N -0.11584(6) 0.22292(4) 2.5729(2) 0.0270(5) Uani 1 d .
N3 N -0.11436(6) 0.15503(4) 2.4260(3) 0.0297(5) Uani 1 d .
N4 N -0.10191(6) 0.19242(4) 2.3135(2) 0.0289(5) Uani 1 d .
N5 N -0.19443(7) 0.16046(4) 2.3580(2) 0.0303(5) Uani 1 d .
N6 N -0.18270(7) 0.19846(4) 2.2544(2) 0.0313(5) Uani 1 d .
C1 C -0.21169(7) 0.21367(5) 2.5834(3) 0.0263(5) Uani 1 d .
C2 C -0.24143(7) 0.22567(5) 2.6592(3) 0.0302(5) Uani 1 d .
H2A H -0.25485(7) 0.21517(5) 2.7145(3) 0.036 Uiso 1 calc R
C3 C -0.2500 0.2500 2.6534(4) 0.0292(7) Uani 1 d S
C4 C -0.11324(8) 0.20811(5) 2.6782(3) 0.0291(6) Uani 1 d .
H4A H -0.10090(8) 0.21393(5) 2.7516(3) 0.035 Uiso 1 calc R
C5 C -0.12471(8) 0.16874(5) 2.7886(3) 0.0289(6) Uani 1 d .
C6 C -0.09355(9) 0.16766(6) 2.8659(3) 0.0396(7) Uani 1 d .
H6A H -0.07451(9) 0.17886(6) 2.8488(3) 0.048 Uiso 1 calc R
C7 C -0.09053(10) 0.15027(6) 2.9670(3) 0.0458(8) Uani 1 d .
H7A H -0.06968(10) 0.14994(6) 3.0178(3) 0.055 Uiso 1 calc R
C8 C -0.11883(9) 0.13314(6) 2.9932(3) 0.0392(7) Uani 1 d .
C9 C -0.14985(9) 0.13440(6) 2.9215(4) 0.0416(7) Uani 1 d .
H9A H -0.16900(9) 0.12339(6) 2.9401(4) 0.050 Uiso 1 calc R
C10 C -0.15292(8) 0.15227(5) 2.8197(3) 0.0359(6) Uani 1 d .
H10A H -0.17431(8) 0.15309(5) 2.7721(3) 0.043 Uiso 1 calc R
C11 C -0.12988(12) 0.09102(6) 3.0769(4) 0.0545(9) Uani 1 d .
H11A H -0.12448(12) 0.08041(6) 3.1510(4) 0.082 Uiso 1 calc R
H11B H -0.12065(12) 0.08303(6) 2.9993(4) 0.082 Uiso 1 calc R
H11C H -0.15562(12) 0.09307(6) 3.0694(4) 0.082 Uiso 1 calc R
C12 C -0.10163(7) 0.24839(5) 2.5750(3) 0.0279(5) Uani 1 d .
C13 C -0.11325(8) 0.26552(5) 2.4797(3) 0.0353(6) Uani 1 d .
H13A H -0.12985(8) 0.25995(5) 2.4177(3) 0.042 Uiso 1 calc R
C14 C -0.10072(9) 0.29094(6) 2.4743(3) 0.0395(7) Uani 1 d .
H14A H -0.10886(9) 0.30201(6) 2.4093(3) 0.047 Uiso 1 calc R
C15 C -0.07623(8) 0.29938(5) 2.5661(3) 0.0358(6) Uani 1 d .
C16 C -0.06469(8) 0.28282(5) 2.6644(3) 0.0358(6) Uani 1 d .
H16A H -0.04874(8) 0.28865(5) 2.7280(3) 0.043 Uiso 1 calc R
C17 C -0.07703(7) 0.25752(5) 2.6674(3) 0.0324(6) Uani 1 d .
H17A H -0.06872(7) 0.24649(5) 2.7322(3) 0.039 Uiso 1 calc R
C18 C -0.06989(13) 0.33948(6) 2.4569(4) 0.0616(11) Uani 1 d .
H18A H -0.05835(13) 0.35593(6) 2.4661(4) 0.092 Uiso 1 calc R
H18B H -0.09564(13) 0.34180(6) 2.4521(4) 0.092 Uiso 1 calc R
H18C H -0.06148(13) 0.33129(6) 2.3786(4) 0.092 Uiso 1 calc R
C19 C -0.09416(8) 0.16799(5) 2.3418(3) 0.0315(6) Uani 1 d .
H19A H -0.07448(8) 0.16001(5) 2.3023(3) 0.038 Uiso 1 calc R
C20 C -0.10311(7) 0.12945(5) 2.4613(3) 0.0285(6) Uani 1 d .
C21 C -0.12001(9) 0.10807(5) 2.4090(3) 0.0405(7) Uani 1 d .
H21A H -0.13904(9) 0.11019(5) 2.3506(3) 0.049 Uiso 1 calc R
C22 C -0.10879(10) 0.08348(6) 2.4428(3) 0.0447(8) Uani 1 d .
H22A H -0.11995(10) 0.06926(6) 2.4053(3) 0.054 Uiso 1 calc R
C23 C -0.08115(8) 0.07997(5) 2.5319(3) 0.0333(6) Uani 1 d .
C24 C -0.06505(9) 0.10110(6) 2.5889(4) 0.0467(8) Uani 1 d .
H24A H -0.04687(9) 0.09897(6) 2.6507(4) 0.056 Uiso 1 calc R
C25 C -0.07642(9) 0.12588(6) 2.5525(4) 0.0464(8) Uani 1 d .
H25A H -0.06563(9) 0.14015(6) 2.5911(4) 0.056 Uiso 1 calc R
C26 C -0.04577(11) 0.05030(7) 2.6574(4) 0.0608(10) Uani 1 d .
H26A H -0.04186(11) 0.03214(7) 2.6668(4) 0.091 Uiso 1 calc R
H26B H -0.05420(11) 0.05729(7) 2.7385(4) 0.091 Uiso 1 calc R
H26C H -0.02346(11) 0.05850(7) 2.6333(4) 0.091 Uiso 1 calc R
C27 C -0.08061(8) 0.20552(5) 2.2184(3) 0.0282(5) Uani 1 d .
C28 C -0.04667(7) 0.19745(5) 2.1758(3) 0.0334(6) Uani 1 d .
H28A H -0.03630(7) 0.18301(5) 2.2141(3) 0.040 Uiso 1 calc R
C29 C -0.02771(8) 0.21022(6) 2.0781(3) 0.0355(6) Uani 1 d .
H29A H -0.00531(8) 0.20410(6) 2.0508(3) 0.043 Uiso 1 calc R
C30 C -0.04241(8) 0.23223(5) 2.0211(3) 0.0337(6) Uani 1 d .
C31 C -0.07573(9) 0.24106(6) 2.0647(3) 0.0437(7) Uani 1 d .
H31A H -0.08553(9) 0.25598(6) 2.0292(3) 0.052 Uiso 1 calc R
C32 C -0.09458(8) 0.22785(6) 2.1609(4) 0.0402(7) Uani 1 d .
H32A H -0.11702(8) 0.23397(6) 2.1877(4) 0.048 Uiso 1 calc R
C33 C 0.00737(10) 0.23736(7) 1.8724(3) 0.0490(8) Uani 1 d .
H33A H 0.01554(10) 0.24884(7) 1.8052(3) 0.074 Uiso 1 calc R
H33B H 0.00427(10) 0.22044(7) 1.8367(3) 0.074 Uiso 1 calc R
H33C H 0.02498(10) 0.23680(7) 1.9412(3) 0.074 Uiso 1 calc R
C34 C -0.19923(8) 0.17593(5) 2.2564(3) 0.0322(6) Uani 1 d .
H34A H -0.21405(8) 0.17097(5) 2.1875(3) 0.039 Uiso 1 calc R
C35 C -0.21286(8) 0.13625(5) 2.3618(3) 0.0306(6) Uani 1 d .
C36 C -0.22906(8) 0.12862(5) 2.4784(3) 0.0340(6) Uani 1 d .
H36A H -0.22826(8) 0.13947(5) 2.5504(3) 0.041 Uiso 1 calc R
C37 C -0.24645(9) 0.10491(6) 2.4883(3) 0.0397(7) Uani 1 d .
H37A H -0.25731(9) 0.10005(6) 2.5663(3) 0.048 Uiso 1 calc R
C38 C -0.24750(9) 0.08858(5) 2.3813(3) 0.0389(7) Uani 1 d .
C39 C -0.23159(9) 0.09591(5) 2.2643(4) 0.0416(7) Uani 1 d .
H39A H -0.23251(9) 0.08503(5) 2.1923(4) 0.050 Uiso 1 calc R
C40 C -0.21421(8) 0.11970(5) 2.2552(3) 0.0379(6) Uani 1 d .
H40A H -0.20342(8) 0.12454(5) 2.1771(3) 0.046 Uiso 1 calc R
C41 C -0.26762(13) 0.04821(7) 2.2945(4) 0.0654(12) Uani 1 d .
H41A H -0.28085(13) 0.03318(7) 2.3207(4) 0.098 Uiso 1 calc R
H41B H -0.24361(13) 0.04334(7) 2.2685(4) 0.098 Uiso 1 calc R
H41C H -0.27974(13) 0.05628(7) 2.2225(4) 0.098 Uiso 1 calc R
C42 C -0.18819(7) 0.21599(5) 2.1492(3) 0.0308(6) Uani 1 d .
C43 C -0.17878(10) 0.21033(6) 2.0228(3) 0.0427(7) Uani 1 d .
H43A H -0.17190(10) 0.19366(6) 2.0013(3) 0.051 Uiso 1 calc R
C44 C -0.17941(10) 0.22924(6) 1.9264(3) 0.0435(7) Uani 1 d .
H44A H -0.17273(10) 0.22518(6) 1.8414(3) 0.052 Uiso 1 calc R
C45 C -0.19003(8) 0.25416(6) 1.9573(3) 0.0353(6) Uani 1 d .
C46 C -0.20072(10) 0.25961(6) 2.0831(3) 0.0463(8) Uani 1 d .
H46A H -0.20861(10) 0.27609(6) 2.1040(3) 0.056 Uiso 1 calc R
C47 C -0.19984(9) 0.24091(6) 2.1781(3) 0.0434(8) Uani 1 d .
H47A H -0.20711(9) 0.24491(6) 2.2625(3) 0.052 Uiso 1 calc R
C48 C -0.16673(9) 0.27273(6) 1.7628(3) 0.0446(7) Uani 1 d .
H48A H -0.16956(9) 0.28766(6) 1.7086(3) 0.067 Uiso 1 calc R
H48B H -0.17203(9) 0.25757(6) 1.7128(3) 0.067 Uiso 1 calc R
H48C H -0.14229(9) 0.27188(6) 1.7942(3) 0.067 Uiso 1 calc R
C49 C -0.02724(13) 0.10630(8) 2.2244(4) 0.0661(11) Uani 1 d .
H49A H -0.02147(13) 0.10229(8) 2.3144(4) 0.079 Uiso 1 calc R
H49B H -0.05271(13) 0.11074(8) 2.2202(4) 0.079 Uiso 1 calc R
C50 C -0.02062(15) 0.08332(8) 2.1429(5) 0.0791(14) Uani 1 d .
H50A H -0.03350(15) 0.06876(8) 2.1796(5) 0.095 Uiso 1 calc R
H50B H 0.00502(15) 0.07931(8) 2.1438(5) 0.095 Uiso 1 calc R

loop_
_atom_type_symbol
_atom_type_description
_atom_type_scat_dispersion_real
_atom_type_scat_dispersion_imag
_atom_type_scat_source
C C 0.0033 0.0016 'International Tables Vol C Tables 4.2.6.8 and 6.1.1.4'
H H 0.0000 0.0000 'International Tables Vol C Tables 4.2.6.8 and 6.1.1.4'
N N 0.0061 0.0033 'International Tables Vol C Tables 4.2.6.8 and 6.1.1.4'
O O 0.0106 0.0060 'International Tables Vol C Tables 4.2.6.8 and 6.1.1.4'
Cl Cl 0.1484 0.1585 'International Tables Vol C Tables 4.2.6.8 and 6.1.1.4'
Mo Mo -1.6832 0.6857 'International Tables Vol C Tables 4.2.6.8 and 6.1.1.4'

loop_
_geom_angle_atom_site_label_1
_geom_angle_atom_site_label_2
_geom_angle_atom_site_label_3
_geom_angle
_geom_angle_site_symmetry_1
_geom_angle_publ_flag
Mo2 Mo1 N3 92.68(6) . y
Mo2 Mo1 O1 92.13(5) . y
N3 Mo1 O1 175.08(8) . y
Mo2 Mo1 N5 92.82(6) . y
N3 Mo1 N5 91.76(9) . y
O1 Mo1 N5 89.00(8) . y
Mo2 Mo1 N1 92.60(6) . y
N3 Mo1 N1 91.98(9) . y
O1 Mo1 N1 86.80(8) . y
N5 Mo1 N1 173.26(9) . y
Mo1 Mo2 N6 92.33(6) . y
Mo1 Mo2 O2 91.90(5) . y
N6 Mo2 O2 88.47(8) . y
Mo1 Mo2 N4 93.07(6) . y
N6 Mo2 N4 91.32(9) . y
O2 Mo2 N4 175.03(7) . y
Mo1 Mo2 N2 92.86(6) . y
N6 Mo2 N2 172.93(8) . y
O2 Mo2 N2 86.57(8) . y
N4 Mo2 N2 93.19(9) . y
C1 O1 Mo1 116.3(2) . y
C1 O2 Mo2 116.2(2) . y
C8 O3 C11 115.7(3) . n
C15 O4 C18 115.6(3) . n
C23 O5 C26 117.6(3) . n
C30 O6 C33 118.0(2) . n
C38 O7 C41 117.9(3) . n
C45 O8 C48 116.6(2) . n
C4 N1 C5 119.6(2) . y
C4 N1 Mo1 118.1(2) . y
C5 N1 Mo1 122.2(2) . y
C4 N2 C12 120.0(2) . y
C4 N2 Mo2 116.8(2) . y
C12 N2 Mo2 122.8(2) . y
C19 N3 C20 118.1(2) . y
C19 N3 Mo1 118.3(2) . y
C20 N3 Mo1 123.5(2) . y
C19 N4 C27 119.0(2) . y
C19 N4 Mo2 115.6(2) . y
C27 N4 Mo2 125.4(2) . y
C34 N5 C35 119.4(2) . y
C34 N5 Mo1 117.1(2) . y
C35 N5 Mo1 123.5(2) . y
C34 N6 C42 120.8(3) . y
C34 N6 Mo2 118.5(2) . y
C42 N6 Mo2 120.6(2) . y
O2 C1 O1 123.4(2) . y
O2 C1 C2 120.0(2) . y
O1 C1 C2 116.5(2) . y
C3 C2 C1 124.3(3) . y
C2 C3 C2 174.8(5) 14_455 y
N1 C4 N2 119.5(3) . y
C10 C5 C6 117.6(3) . n
C10 C5 N1 118.5(3) . n
C6 C5 N1 123.8(3) . n
C7 C6 C5 121.2(3) . n
C6 C7 C8 120.0(3) . n
C9 C8 O3 123.9(3) . n
C9 C8 C7 119.6(3) . n
O3 C8 C7 116.5(3) . n
C8 C9 C10 120.1(3) . n
C5 C10 C9 121.3(3) . n
C13 C12 C17 117.4(2) . n
C13 C12 N2 118.1(2) . n
C17 C12 N2 124.5(2) . n
C12 C13 C14 122.0(3) . n
C15 C14 C13 119.3(3) . n
C14 C15 O4 123.9(3) . n
C14 C15 C16 119.9(3) . n
O4 C15 C16 116.2(3) . n
C15 C16 C17 120.0(3) . n
C16 C17 C12 121.3(3) . n
N3 C19 N4 120.3(3) . y
C25 C20 C21 118.7(3) . n
C25 C20 N3 120.3(3) . n
C21 C20 N3 120.9(3) . n
C20 C21 C22 120.5(3) . n
C23 C22 C21 120.5(3) . n
C24 C23 C22 119.6(3) . n
C24 C23 O5 124.4(3) . n
C22 C23 O5 116.0(3) . n
C23 C24 C25 119.3(3) . n
C20 C25 C24 121.3(3) . n
C28 C27 C32 116.7(3) . n
C28 C27 N4 124.6(2) . n
C32 C27 N4 118.7(3) . n
C29 C28 C27 122.4(3) . n
C28 C29 C30 119.8(3) . n
O6 C30 C31 116.2(3) . n
O6 C30 C29 125.0(3) . n
C31 C30 C29 118.8(3) . n
C30 C31 C32 120.7(3) . n
C31 C32 C27 121.6(3) . n
N6 C34 N5 119.2(3) . y
C40 C35 C36 118.8(3) . n
C40 C35 N5 122.6(3) . n
C36 C35 N5 118.6(2) . n
C37 C36 C35 120.8(3) . n
C38 C37 C36 119.8(3) . n
O7 C38 C37 115.3(3) . n
O7 C38 C39 124.5(3) . n
C37 C38 C39 120.2(3) . n
C38 C39 C40 119.6(3) . n
C35 C40 C39 120.8(3) . n
C43 C42 C47 118.5(3) . n
C43 C42 N6 122.7(3) . n
C47 C42 N6 118.4(3) . n
C42 C43 C44 120.9(3) . n
C45 C44 C43 120.0(3) . n
O8 C45 C46 116.5(3) . n
O8 C45 C44 124.4(3) . n
C46 C45 C44 119.1(3) . n
C47 C46 C45 120.7(3) . n
C46 C47 C42 120.8(3) . n
C50 C49 Cl1 112.3(3) . n
C49 C50 Cl2 111.8(3) . n

loop_
_geom_bond_atom_site_label_1
_geom_bond_atom_site_label_2
_geom_bond_distance
_geom_bond_site_symmetry_2
_geom_bond_publ_flag
Mo1 Mo2 2.0919(3) . y
Mo1 N3 2.108(2) . y
Mo1 O1 2.140(2) . y
Mo1 N5 2.144(2) . y
Mo1 N1 2.144(2) . y
Mo2 N6 2.129(2) . y
Mo2 O2 2.149(2) . y
Mo2 N4 2.153(2) . y
Mo2 N2 2.167(2) . y
Cl1 C49 1.785(4) . n
Cl2 C50 1.779(5) . n
O1 C1 1.275(3) . y
O2 C1 1.272(3) . y
O3 C8 1.383(3) . n
O3 C11 1.436(4) . n
O4 C15 1.382(3) . n
O4 C18 1.428(4) . n
O5 C23 1.384(3) . n
O5 C26 1.418(4) . n
O6 C30 1.377(3) . n
O6 C33 1.427(4) . n
O7 C38 1.379(4) . n
O7 C41 1.420(4) . n
O8 C45 1.379(3) . n
O8 C48 1.416(4) . n
N1 C4 1.330(3) . y
N1 C5 1.420(3) . y
N2 C4 1.330(3) . y
N2 C12 1.425(3) . y
N3 C19 1.325(4) . y
N3 C20 1.439(3) . y
N4 C19 1.334(3) . y
N4 C27 1.426(3) . y
N5 C34 1.328(4) . y
N5 C35 1.431(3) . y
N6 C34 1.321(3) . y
N6 C42 1.427(4) . y
C1 C2 1.483(4) . y
C2 C3 1.305(2) . y
C3 C2 1.305(2) 14_455 y
C5 C10 1.386(4) . n
C5 C6 1.399(4) . n
C6 C7 1.380(4) . n
C7 C8 1.400(5) . n
C8 C9 1.363(5) . n
C9 C10 1.402(4) . n
C12 C13 1.390(4) . n
C12 C17 1.396(4) . n
C13 C14 1.401(4) . n
C14 C15 1.378(5) . n
C15 C16 1.392(4) . n
C16 C17 1.392(4) . n
C20 C25 1.371(4) . n
C20 C21 1.383(4) . n
C21 C22 1.388(4) . n
C22 C23 1.382(4) . n
C23 C24 1.379(4) . n
C24 C25 1.406(4) . n
C27 C28 1.393(4) . n
C27 C32 1.401(4) . n
C28 C29 1.391(4) . n
C29 C30 1.395(4) . n
C30 C31 1.388(4) . n
C31 C32 1.389(4) . n
C35 C40 1.392(4) . n
C35 C36 1.395(4) . n
C36 C37 1.393(4) . n
C37 C38 1.388(4) . n
C38 C39 1.389(5) . n
C39 C40 1.397(4) . n
C42 C43 1.373(4) . n
C42 C47 1.397(4) . n
C43 C44 1.395(4) . n
C44 C45 1.391(4) . n
C45 C46 1.378(4) . n
C46 C47 1.376(4) . n
C49 C50 1.478(6) . n
